data_7242521
loop_
_publ_author_name
'Yang, Fan'
'Li, Ni Ya'
'Ge, Ye'
'Liu, Dong'

_publ_section_title
;
 Single-crystal to single-crystal transformation of a coordination chain
 to a two-dimensional coordination network through a photocycloaddition
 reaction
;
_journal_issue 15
_journal_name_full CrystEngComm
_journal_page_first 2783
_journal_page_last 2787
_journal_paper_doi 10.1039/D1CE00230A
_journal_volume 23
_journal_year 2021
_chemical_formula_moiety 'C26 H20 Cd N2 O6'
_chemical_formula_sum 'C26 H20 Cd N2 O6'
_chemical_formula_weight 568.85
_space_group_crystal_system triclinic
_space_group_IT_number 2
_space_group_name_Hall '-P 1'
_space_group_name_H-M_alt 'P -1'
_atom_sites_solution_hydrogens mixed
_audit_creation_method SHELXL-2014/7
_audit_update_record
;
2021-02-16 deposited with the CCDC.	2021-03-25 downloaded from the CCDC.
;
_cell_angle_alpha 101.561(8)
_cell_angle_beta 90.354(10)
_cell_angle_gamma 98.996(8)
_cell_formula_units_Z 2
_cell_length_a 9.330(2)
_cell_length_b 10.120(3)
_cell_length_c 12.688(3)
_cell_measurement_reflns_used 63141
_cell_measurement_temperature 294(2)
_cell_measurement_theta_max 27.552
_cell_measurement_theta_min 2.702
_cell_volume 1158.4(5)
_computing_cell_refinement 'SMART (Bruker, 2001)'
_computing_data_collection 'SMART (Bruker, 2001)'
_computing_data_reduction 'SAINT-Plus (Bruker, 2009)'
_computing_molecular_graphics 'DIAMOND (Brandenburg, 2010)'
_computing_structure_refinement 'SHELXL2014 (Sheldrick, 2015)'
_computing_structure_solution 'SHELXL-2014/7 (Sheldrick, 2015)'
_diffrn_ambient_temperature 294(2)
_diffrn_measured_fraction_theta_full 0.997
_diffrn_measured_fraction_theta_max 0.993
_diffrn_measurement_device_type 'CCD area detector'
_diffrn_measurement_method 'phi and omega scans'
_diffrn_radiation_type MoK\a
_diffrn_radiation_wavelength 0.71073
_diffrn_reflns_av_R_equivalents 0.0270
_diffrn_reflns_av_unetI/netI 0.0114
_diffrn_reflns_Laue_measured_fraction_full 0.997
_diffrn_reflns_Laue_measured_fraction_max 0.993
_diffrn_reflns_limit_h_max 12
_diffrn_reflns_limit_h_min -12
_diffrn_reflns_limit_k_max 13
_diffrn_reflns_limit_k_min -13
_diffrn_reflns_limit_l_max 16
_diffrn_reflns_limit_l_min -16
_diffrn_reflns_number 63141
_diffrn_reflns_point_group_measured_fraction_full 0.997
_diffrn_reflns_point_group_measured_fraction_max 0.993
_diffrn_reflns_theta_full 25.242
_diffrn_reflns_theta_max 27.552
_diffrn_reflns_theta_min 2.702
_diffrn_source 'fine-focus sealed tube'
_exptl_absorpt_coefficient_mu 0.989
_exptl_absorpt_correction_T_max 0.936
_exptl_absorpt_correction_T_min 0.878
_exptl_absorpt_correction_type multi-scan
_exptl_absorpt_process_details 'SADABS; Bruker, 2008'
_exptl_crystal_colour light-yellow
_exptl_crystal_density_diffrn 1.631
_exptl_crystal_description block
_exptl_crystal_F_000 572
_exptl_crystal_size_max 0.120
_exptl_crystal_size_mid 0.090
_exptl_crystal_size_min 0.070
_refine_diff_density_max 0.335
_refine_diff_density_min -0.244
_refine_diff_density_rms 0.048
_refine_ls_extinction_method none
_refine_ls_goodness_of_fit_ref 1.064
_refine_ls_hydrogen_treatment constr
_refine_ls_matrix_type full
_refine_ls_number_parameters 316
_refine_ls_number_reflns 5314
_refine_ls_number_restraints 0
_refine_ls_restrained_S_all 1.064
_refine_ls_R_factor_all 0.0223
_refine_ls_R_factor_gt 0.0202
_refine_ls_shift/su_max 0.001
_refine_ls_shift/su_mean 0.000
_refine_ls_structure_factor_coef Fsqd
_refine_ls_weighting_details 'w=1/[\s^2^(Fo^2^)+(0.0264P)^2^+0.5025P] where P=(Fo^2^+2Fc^2^)/3'
_refine_ls_weighting_scheme calc
_refine_ls_wR_factor_gt 0.0521
_refine_ls_wR_factor_ref 0.0533
_reflns_Friedel_coverage 0.000
_reflns_number_gt 5011
_reflns_number_total 5314
_reflns_threshold_expression 'I > 2\s(I)'
_cod_data_source_file d1ce00230a2.cif
_cod_data_source_block 1
_cod_depositor_comments 'Adding full bibliography for 7242521--7242522.cif.'
_cod_database_code 7242521
_shelx_shelxl_version_number 2014/7
_shelx_space_group_comment
;
The symmetry employed for this shelxl refinement is uniquely defined
by the following loop, which should always be used as a source of
symmetry information in preference to the above space-group names.
They are only intended as comments.
;
_shelx_estimated_absorpt_t_min 0.891
_shelx_estimated_absorpt_t_max 0.934

loop_
_space_group_symop_operation_xyz
'x, y, z'
'-x, -y, -z'

loop_
_atom_site_label
_atom_site_type_symbol
_atom_site_fract_x
_atom_site_fract_y
_atom_site_fract_z
_atom_site_U_iso_or_equiv
_atom_site_adp_type
_atom_site_occupancy
_atom_site_site_symmetry_order
_atom_site_calc_flag
_atom_site_refinement_flags_posn
_atom_site_refinement_flags_adp
_atom_site_refinement_flags_occupancy
_atom_site_disorder_assembly
_atom_site_disorder_group
Cd1 Cd 0.39467(2) 0.29342(2) 0.15314(2) 0.03255(5) Uani 1 1 d . . . . .
N1 N 0.63848(16) 0.37245(15) 0.20167(12) 0.0382(3) Uani 1 1 d . . . . .
N2 N 0.85302(16) -0.20911(15) 0.88881(12) 0.0368(3) Uani 1 1 d . . . . .
O1 O 0.38444(15) 0.15265(12) 0.27076(12) 0.0461(3) Uani 1 1 d . . . . .
O2 O 0.44626(19) 0.02336(15) 0.11972(12) 0.0599(4) Uani 1 1 d . . . . .
O3 O 0.31512(14) -0.52651(12) 0.26875(11) 0.0419(3) Uani 1 1 d . . . . .
O4 O 0.38900(15) -0.46727(13) 0.11600(10) 0.0439(3) Uani 1 1 d . . . . .
O5 O 0.36638(12) -0.20377(11) 0.19753(9) 0.0334(2) Uani 1 1 d . . . . .
O6 O 0.44513(16) 0.24138(14) -0.02475(11) 0.0490(3) Uani 1 1 d . . . . .
H1W H 0.4793 0.1674 -0.0430 0.074 Uiso 1 1 d R U . . .
H2W H 0.4927 0.3019 -0.0544 0.074 Uiso 1 1 d R U . . .
C1 C 0.7152(2) 0.4653(2) 0.15463(18) 0.0509(5) Uani 1 1 d . . . . .
H1 H 0.6703 0.4972 0.1013 0.061 Uiso 1 1 calc R U . . .
C2 C 0.8592(2) 0.5154(3) 0.1827(2) 0.0627(6) Uani 1 1 d . . . . .
H2 H 0.9098 0.5816 0.1495 0.075 Uiso 1 1 calc R U . . .
C3 C 0.9277(2) 0.4672(2) 0.25980(18) 0.0498(5) Uani 1 1 d . . . . .
H3 H 1.0251 0.5001 0.2788 0.060 Uiso 1 1 calc R U . . .
C4 C 0.85062(18) 0.36884(17) 0.30939(13) 0.0347(3) Uani 1 1 d . . . . .
C5 C 0.70566(18) 0.32621(17) 0.27756(14) 0.0361(3) Uani 1 1 d . . . . .
H5 H 0.6517 0.2618 0.3107 0.043 Uiso 1 1 calc R U . . .
C6 C 0.91742(18) 0.30874(17) 0.39007(13) 0.0355(3) Uani 1 1 d . . . . .
H6 H 0.8581 0.2469 0.4225 0.043 Uiso 1 1 calc R U . . .
C7 C 1.05666(19) 0.33775(19) 0.41895(14) 0.0399(4) Uani 1 1 d . . . . .
H7 H 1.1115 0.4002 0.3845 0.048 Uiso 1 1 calc R U . . .
C8 C 1.13789(18) 0.28660(19) 0.49693(13) 0.0372(3) Uani 1 1 d . . . . .
C9 C 1.2841(2) 0.3405(2) 0.51340(17) 0.0541(5) Uani 1 1 d . . . . .
H9 H 1.3264 0.4027 0.4732 0.065 Uiso 1 1 calc R U . . .
C10 C 1.3672(2) 0.3025(3) 0.5889(2) 0.0725(8) Uani 1 1 d . . . . .
H10 H 1.4650 0.3401 0.5997 0.087 Uiso 1 1 calc R U . . .
C11 C 1.3073(2) 0.2096(3) 0.64843(19) 0.0607(6) Uani 1 1 d . . . . .
H11 H 1.3650 0.1852 0.6991 0.073 Uiso 1 1 calc R U . . .
C12 C 1.16074(18) 0.15158(19) 0.63359(14) 0.0376(4) Uani 1 1 d . . . . .
C13 C 1.07851(18) 0.19084(18) 0.55702(14) 0.0364(3) Uani 1 1 d . . . . .
H13 H 0.9811 0.1523 0.5453 0.044 Uiso 1 1 calc R U . . .
C14 C 1.09075(18) 0.05622(19) 0.69871(14) 0.0397(4) Uani 1 1 d . . . . .
H14 H 0.9948 0.0176 0.6792 0.048 Uiso 1 1 calc R U . . .
C15 C 1.14804(19) 0.01891(19) 0.78166(15) 0.0400(4) Uani 1 1 d . . . . .
H15 H 1.2449 0.0546 0.8004 0.048 Uiso 1 1 calc R U . . .
C16 C 1.07353(18) -0.07330(17) 0.84711(13) 0.0350(3) Uani 1 1 d . . . . .
C17 C 1.1465(2) -0.1085(2) 0.93111(15) 0.0431(4) Uani 1 1 d . . . . .
H17 H 1.2448 -0.0754 0.9459 0.052 Uiso 1 1 calc R U . . .
C18 C 1.0711(2) -0.1931(2) 0.99207(17) 0.0521(5) Uani 1 1 d . . . . .
H18 H 1.1184 -0.2177 1.0482 0.062 Uiso 1 1 calc R U . . .
C19 C 0.9261(2) -0.2407(2) 0.96939(16) 0.0484(4) Uani 1 1 d . . . . .
H19 H 0.8764 -0.2969 1.0114 0.058 Uiso 1 1 calc R U . . .
C20 C 0.92667(18) -0.12850(17) 0.82957(13) 0.0352(3) Uani 1 1 d . . . . .
H20 H 0.8768 -0.1077 0.7729 0.042 Uiso 1 1 calc R U . . .
C21 C 0.40108(18) 0.04034(17) 0.21250(16) 0.0389(4) Uani 1 1 d . . . . .
C22 C 0.35707(17) -0.08048(16) 0.26140(14) 0.0339(3) Uani 1 1 d . . . . .
C23 C 0.3078(2) -0.09662(18) 0.35835(16) 0.0458(4) Uani 1 1 d . . . . .
H23 H 0.2912 -0.0282 0.4156 0.055 Uiso 1 1 calc R U . . .
C24 C 0.2863(2) -0.23991(18) 0.35525(16) 0.0453(4) Uani 1 1 d . . . . .
H24 H 0.2527 -0.2836 0.4103 0.054 Uiso 1 1 calc R U . . .
C25 C 0.32386(17) -0.29951(16) 0.25736(14) 0.0320(3) Uani 1 1 d . . . . .
C26 C 0.34266(17) -0.44137(16) 0.20893(14) 0.0330(3) Uani 1 1 d . . . . .

loop_
_atom_site_aniso_label
_atom_site_aniso_U_11
_atom_site_aniso_U_22
_atom_site_aniso_U_33
_atom_site_aniso_U_23
_atom_site_aniso_U_13
_atom_site_aniso_U_12
Cd1 0.03431(7) 0.02640(6) 0.03854(7) 0.01090(5) 0.00108(5) 0.00427(4)
N1 0.0359(7) 0.0367(7) 0.0450(8) 0.0152(6) -0.0020(6) 0.0061(6)
N2 0.0400(7) 0.0342(7) 0.0372(7) 0.0100(6) 0.0020(6) 0.0054(6)
O1 0.0481(7) 0.0272(6) 0.0664(9) 0.0183(6) -0.0052(6) 0.0047(5)
O2 0.0819(11) 0.0460(8) 0.0534(9) 0.0247(7) 0.0063(8) -0.0038(7)
O3 0.0461(7) 0.0260(6) 0.0571(8) 0.0170(5) 0.0098(6) 0.0050(5)
O4 0.0557(8) 0.0354(6) 0.0414(7) 0.0058(5) 0.0064(6) 0.0125(6)
O5 0.0377(6) 0.0272(5) 0.0384(6) 0.0136(4) 0.0044(5) 0.0058(4)
O6 0.0591(8) 0.0452(7) 0.0436(7) 0.0112(6) 0.0131(6) 0.0080(6)
C1 0.0446(10) 0.0551(12) 0.0611(12) 0.0337(10) -0.0044(9) 0.0045(9)
C2 0.0456(11) 0.0705(15) 0.0832(16) 0.0530(13) -0.0033(10) -0.0045(10)
C3 0.0343(9) 0.0563(12) 0.0628(12) 0.0294(10) -0.0042(8) -0.0025(8)
C4 0.0345(8) 0.0354(8) 0.0354(8) 0.0094(7) 0.0020(6) 0.0065(6)
C5 0.0349(8) 0.0345(8) 0.0404(9) 0.0122(7) 0.0020(7) 0.0040(6)
C6 0.0368(8) 0.0373(8) 0.0330(8) 0.0104(6) 0.0038(6) 0.0037(7)
C7 0.0382(9) 0.0434(9) 0.0391(9) 0.0156(7) -0.0002(7) 0.0002(7)
C8 0.0337(8) 0.0445(9) 0.0328(8) 0.0092(7) -0.0014(6) 0.0029(7)
C9 0.0379(10) 0.0707(14) 0.0556(12) 0.0318(11) -0.0050(8) -0.0096(9)
C10 0.0334(10) 0.107(2) 0.0836(17) 0.0555(16) -0.0135(10) -0.0158(11)
C11 0.0347(10) 0.0870(17) 0.0676(14) 0.0433(13) -0.0123(9) -0.0034(10)
C12 0.0322(8) 0.0430(9) 0.0371(8) 0.0107(7) -0.0013(6) 0.0018(7)
C13 0.0282(7) 0.0430(9) 0.0373(8) 0.0095(7) -0.0013(6) 0.0017(7)
C14 0.0311(8) 0.0446(9) 0.0435(9) 0.0143(8) -0.0018(7) 0.0002(7)
C15 0.0319(8) 0.0440(9) 0.0433(9) 0.0117(7) -0.0020(7) 0.0004(7)
C16 0.0360(8) 0.0351(8) 0.0341(8) 0.0063(6) -0.0008(6) 0.0069(7)
C17 0.0404(9) 0.0459(10) 0.0425(9) 0.0086(8) -0.0082(7) 0.0066(8)
C18 0.0565(12) 0.0595(12) 0.0448(10) 0.0216(9) -0.0109(9) 0.0096(10)
C19 0.0573(11) 0.0479(11) 0.0441(10) 0.0222(8) -0.0016(8) 0.0043(9)
C20 0.0355(8) 0.0370(8) 0.0352(8) 0.0115(7) -0.0003(6) 0.0074(7)
C21 0.0335(8) 0.0323(8) 0.0547(10) 0.0215(8) -0.0065(7) 0.0006(6)
C22 0.0319(8) 0.0253(7) 0.0476(9) 0.0125(6) 0.0025(7) 0.0079(6)
C23 0.0577(11) 0.0306(8) 0.0524(11) 0.0106(8) 0.0198(9) 0.0142(8)
C24 0.0589(11) 0.0331(9) 0.0502(10) 0.0182(8) 0.0229(9) 0.0135(8)
C25 0.0314(7) 0.0260(7) 0.0426(8) 0.0154(6) 0.0066(6) 0.0057(6)
C26 0.0276(7) 0.0263(7) 0.0455(9) 0.0086(6) 0.0000(6) 0.0042(6)

loop_
_atom_type_symbol
_atom_type_description
_atom_type_scat_dispersion_real
_atom_type_scat_dispersion_imag
_atom_type_scat_source
C C 0.0033 0.0016 'International Tables Vol C Tables 4.2.6.8 and 6.1.1.4'
H H 0.0000 0.0000 'International Tables Vol C Tables 4.2.6.8 and 6.1.1.4'
Cd Cd -0.8075 1.2024 'International Tables Vol C Tables 4.2.6.8 and 6.1.1.4'
N N 0.0061 0.0033 'International Tables Vol C Tables 4.2.6.8 and 6.1.1.4'
O O 0.0106 0.0060 'International Tables Vol C Tables 4.2.6.8 and 6.1.1.4'

loop_
_geom_angle_atom_site_label_1
_geom_angle_atom_site_label_2
_geom_angle_atom_site_label_3
_geom_angle
_geom_angle_site_symmetry_1
_geom_angle_site_symmetry_3
_geom_angle_publ_flag
O1 Cd1 O6 126.50(5) . . ?
O1 Cd1 O3 96.50(5) . 1_565 ?
O6 Cd1 O3 136.63(5) . 1_565 ?
O1 Cd1 N1 90.03(5) . . ?
O6 Cd1 N1 91.67(5) . . ?
O3 Cd1 N1 93.83(5) 1_565 . ?
O1 Cd1 N2 87.42(5) . 2_656 ?
O6 Cd1 N2 90.40(5) . 2_656 ?
O3 Cd1 N2 85.77(5) 1_565 2_656 ?
N1 Cd1 N2 177.36(5) . 2_656 ?
O1 Cd1 O4 149.49(5) . 1_565 ?
O6 Cd1 O4 83.85(5) . 1_565 ?
O3 Cd1 O4 53.83(4) 1_565 1_565 ?
N1 Cd1 O4 85.63(5) . 1_565 ?
N2 Cd1 O4 96.22(5) 2_656 1_565 ?
O1 Cd1 C26 123.04(5) . 1_565 ?
O6 Cd1 C26 110.46(5) . 1_565 ?
O3 Cd1 C26 26.98(5) 1_565 1_565 ?
N1 Cd1 C26 88.82(5) . 1_565 ?
N2 Cd1 C26 91.98(5) 2_656 1_565 ?
O4 Cd1 C26 26.88(5) 1_565 1_565 ?
C1 N1 C5 118.20(16) . . ?
C1 N1 Cd1 120.56(12) . . ?
C5 N1 Cd1 121.24(11) . . ?
C20 N2 C19 117.61(16) . . ?
C20 N2 Cd1 119.53(11) . 2_656 ?
C19 N2 Cd1 122.85(12) . 2_656 ?
C21 O1 Cd1 103.17(12) . . ?
C26 O3 Cd1 96.11(11) . 1_545 ?
C26 O4 Cd1 84.99(10) . 1_545 ?
C25 O5 C22 106.48(13) . . ?
Cd1 O6 H1W 114.1 . . ?
Cd1 O6 H2W 120.1 . . ?
H1W O6 H2W 109.0 . . ?
N1 C1 C2 121.90(18) . . ?
N1 C1 H1 119.0 . . ?
C2 C1 H1 119.0 . . ?
C3 C2 C1 119.70(18) . . ?
C3 C2 H2 120.1 . . ?
C1 C2 H2 120.1 . . ?
C2 C3 C4 119.63(18) . . ?
C2 C3 H3 120.2 . . ?
C4 C3 H3 120.2 . . ?
C5 C4 C3 116.70(16) . . ?
C5 C4 C6 120.38(15) . . ?
C3 C4 C6 122.91(16) . . ?
N1 C5 C4 123.85(16) . . ?
N1 C5 H5 118.1 . . ?
C4 C5 H5 118.1 . . ?
C7 C6 C4 123.65(16) . . ?
C7 C6 H6 118.2 . . ?
C4 C6 H6 118.2 . . ?
C6 C7 C8 129.82(16) . . ?
C6 C7 H7 115.1 . . ?
C8 C7 H7 115.1 . . ?
C9 C8 C13 118.28(16) . . ?
C9 C8 C7 116.63(16) . . ?
C13 C8 C7 125.07(15) . . ?
C10 C9 C8 120.43(18) . . ?
C10 C9 H9 119.8 . . ?
C8 C9 H9 119.8 . . ?
C11 C10 C9 120.80(19) . . ?
C11 C10 H10 119.6 . . ?
C9 C10 H10 119.6 . . ?
C10 C11 C12 120.67(19) . . ?
C10 C11 H11 119.7 . . ?
C12 C11 H11 119.7 . . ?
C13 C12 C11 117.79(17) . . ?
C13 C12 C14 119.69(15) . . ?
C11 C12 C14 122.47(16) . . ?
C12 C13 C8 122.01(15) . . ?
C12 C13 H13 119.0 . . ?
C8 C13 H13 119.0 . . ?
C15 C14 C12 127.80(16) . . ?
C15 C14 H14 116.1 . . ?
C12 C14 H14 116.1 . . ?
C14 C15 C16 126.38(16) . . ?
C14 C15 H15 116.8 . . ?
C16 C15 H15 116.8 . . ?
C17 C16 C20 116.72(16) . . ?
C17 C16 C15 121.29(16) . . ?
C20 C16 C15 121.99(15) . . ?
C18 C17 C16 119.24(17) . . ?
C18 C17 H17 120.4 . . ?
C16 C17 H17 120.4 . . ?
C19 C18 C17 119.64(17) . . ?
C19 C18 H18 120.2 . . ?
C17 C18 H18 120.2 . . ?
N2 C19 C18 122.50(18) . . ?
N2 C19 H19 118.8 . . ?
C18 C19 H19 118.8 . . ?
N2 C20 C16 124.29(15) . . ?
N2 C20 H20 117.9 . . ?
C16 C20 H20 117.9 . . ?
O2 C21 O1 126.09(16) . . ?
O2 C21 C22 119.11(17) . . ?
O1 C21 C22 114.78(17) . . ?
C23 C22 O5 110.52(14) . . ?
C23 C22 C21 133.69(16) . . ?
O5 C22 C21 115.79(15) . . ?
C22 C23 C24 106.00(16) . . ?
C22 C23 H23 127.0 . . ?
C24 C23 H23 127.0 . . ?
C25 C24 C23 106.60(15) . . ?
C25 C24 H24 126.7 . . ?
C23 C24 H24 126.7 . . ?
C24 C25 O5 110.39(14) . . ?
C24 C25 C26 133.03(15) . . ?
O5 C25 C26 116.17(14) . . ?
O4 C26 O3 124.94(15) . . ?
O4 C26 C25 119.49(14) . . ?
O3 C26 C25 115.50(15) . . ?
O4 C26 Cd1 68.13(9) . 1_545 ?
O3 C26 Cd1 56.91(9) . 1_545 ?
C25 C26 Cd1 170.30(12) . 1_545 ?

loop_
_geom_bond_atom_site_label_1
_geom_bond_atom_site_label_2
_geom_bond_distance
_geom_bond_site_symmetry_2
_geom_bond_publ_flag
Cd1 O1 2.2532(13) . ?
Cd1 O6 2.2820(14) . ?
Cd1 O3 2.3214(13) 1_565 ?
Cd1 N1 2.3258(15) . ?
Cd1 N2 2.3534(16) 2_656 ?
Cd1 O4 2.5666(14) 1_565 ?
Cd1 C26 2.7549(17) 1_565 ?
N1 C1 1.331(2) . ?
N1 C5 1.343(2) . ?
N2 C20 1.334(2) . ?
N2 C19 1.342(2) . ?
N2 Cd1 2.3533(16) 2_656 ?
O1 C21 1.258(2) . ?
O2 C21 1.241(2) . ?
O3 C26 1.257(2) . ?
O3 Cd1 2.3213(13) 1_545 ?
O4 C26 1.250(2) . ?
O4 Cd1 2.5665(14) 1_545 ?
O5 C25 1.3603(18) . ?
O5 C22 1.360(2) . ?
O6 H1W 0.8500 . ?
O6 H2W 0.8501 . ?
C1 C2 1.378(3) . ?
C1 H1 0.9300 . ?
C2 C3 1.373(3) . ?
C2 H2 0.9300 . ?
C3 C4 1.392(2) . ?
C3 H3 0.9300 . ?
C4 C5 1.385(2) . ?
C4 C6 1.472(2) . ?
C5 H5 0.9300 . ?
C6 C7 1.319(2) . ?
C6 H6 0.9300 . ?
C7 C8 1.463(2) . ?
C7 H7 0.9300 . ?
C8 C9 1.385(3) . ?
C8 C13 1.400(2) . ?
C9 C10 1.378(3) . ?
C9 H9 0.9300 . ?
C10 C11 1.376(3) . ?
C10 H10 0.9300 . ?
C11 C12 1.397(3) . ?
C11 H11 0.9300 . ?
C12 C13 1.390(2) . ?
C12 C14 1.473(2) . ?
C13 H13 0.9300 . ?
C14 C15 1.323(2) . ?
C14 H14 0.9300 . ?
C15 C16 1.469(2) . ?
C15 H15 0.9300 . ?
C16 C17 1.395(2) . ?
C16 C20 1.395(2) . ?
C17 C18 1.382(3) . ?
C17 H17 0.9300 . ?
C18 C19 1.372(3) . ?
C18 H18 0.9300 . ?
C19 H19 0.9300 . ?
C20 H20 0.9300 . ?
C21 C22 1.483(2) . ?
C22 C23 1.347(3) . ?
C23 C24 1.425(2) . ?
C23 H23 0.9300 . ?
C24 C25 1.342(2) . ?
C24 H24 0.9300 . ?
C25 C26 1.482(2) . ?
C26 Cd1 2.7550(17) 1_545 ?
